data_7207215
loop_
_publ_author_name
'Babashkina, Maria G.'
'Safin, Damir A.'
'Robeyns, Koen'
'Brzuszkiewicz, Anna'
'Kozlowski, Henryk'
'Garcia, Yann'

_publ_section_title
;
 Thiophosphorylated bis-thioureas for competitive bulk liquid membrane
 transport of some metal ions
;
_journal_issue 4
_journal_name_full CrystEngComm
_journal_page_first 1324
_journal_paper_doi 10.1039/c1ce06244a
_journal_volume 14
_journal_year 2012
_chemical_formula_moiety '2(C12 H12 N2 O2 S), C H2 Cl2'
_chemical_formula_sum 'C25 H26 Cl2 N4 O4 S2'
_chemical_formula_weight 581.52
_chemical_name_systematic
;
?
;
_space_group_IT_number 14
_symmetry_cell_setting monoclinic
_symmetry_space_group_name_Hall '-P 2ybc'
_symmetry_space_group_name_H-M 'P 1 21/c 1'
_atom_sites_solution_hydrogens geom
_atom_sites_solution_primary direct
_atom_sites_solution_secondary difmap
_audit_creation_method SHELXL-97
_cell_angle_alpha 90.00
_cell_angle_beta 105.04(2)
_cell_angle_gamma 90.00
_cell_formula_units_Z 4
_cell_length_a 8.307(3)
_cell_length_b 16.535(6)
_cell_length_c 20.361(7)
_cell_measurement_reflns_used 3492
_cell_measurement_temperature 100(2)
_cell_measurement_theta_max 36.76
_cell_measurement_theta_min 2.97
_cell_volume 2700.9(17)
_computing_cell_refinement 'CrysAlis RED (Oxford Diffraction, 2009)'
_computing_data_collection 'CrysAlis CCD (Oxford Diffraction, 2009)'
_computing_data_reduction 'CrysAlis RED (Oxford Diffraction, 2009)'
_computing_molecular_graphics 'SHELXTL (Bruker, 1997)'
_computing_publication_material 'SHELXL97 (Sheldrick, 1997)'
_computing_structure_refinement 'SHELXL-97 (Sheldrick, 1997)'
_computing_structure_solution 'SHELXS-97 (Sheldrick, 1990)'
_diffrn_ambient_temperature 100(2)
_diffrn_measured_fraction_theta_full 0.986
_diffrn_measured_fraction_theta_max 0.986
_diffrn_measurement_device_type 'Kuma KM4CCD \k-axis diffractometer'
_diffrn_measurement_method \w
_diffrn_radiation_monochromator graphite
_diffrn_radiation_source 'fine-focus sealed tube'
_diffrn_radiation_type MoK\a
_diffrn_radiation_wavelength 0.71073
_diffrn_reflns_av_R_equivalents 0.0314
_diffrn_reflns_av_sigmaI/netI 0.0279
_diffrn_reflns_limit_h_max 11
_diffrn_reflns_limit_h_min -12
_diffrn_reflns_limit_k_max 23
_diffrn_reflns_limit_k_min -19
_diffrn_reflns_limit_l_max 29
_diffrn_reflns_limit_l_min -28
_diffrn_reflns_number 37402
_diffrn_reflns_theta_full 31.00
_diffrn_reflns_theta_max 31.00
_diffrn_reflns_theta_min 3.09
_diffrn_standards_number 0
_exptl_absorpt_coefficient_mu 0.434
_exptl_absorpt_correction_T_max 1.0000
_exptl_absorpt_correction_T_min 0.8240
_exptl_absorpt_correction_type analytical
_exptl_absorpt_process_details 'CrysAlis RED (Oxford Diffraction, 2009)'
_exptl_crystal_colour colourless
_exptl_crystal_density_diffrn 1.430
_exptl_crystal_density_method 'not measured'
_exptl_crystal_description plate
_exptl_crystal_F_000 1208
_exptl_crystal_size_max 0.40
_exptl_crystal_size_mid 0.15
_exptl_crystal_size_min 0.08
_refine_diff_density_max 0.813
_refine_diff_density_min -0.776
_refine_diff_density_rms 0.108
_refine_ls_extinction_method none
_refine_ls_goodness_of_fit_ref 1.086
_refine_ls_hydrogen_treatment constr
_refine_ls_matrix_type full
_refine_ls_number_parameters 334
_refine_ls_number_reflns 8467
_refine_ls_number_restraints 0
_refine_ls_restrained_S_all 1.086
_refine_ls_R_factor_all 0.0698
_refine_ls_R_factor_gt 0.0515
_refine_ls_shift/su_max 0.001
_refine_ls_shift/su_mean 0.000
_refine_ls_structure_factor_coef Fsqd
_refine_ls_weighting_details 'calc w=1/[\s^2^(Fo^2^)+(0.1002P)^2^+0.5624P] where P=(Fo^2^+2Fc^2^)/3'
_refine_ls_weighting_scheme calc
_refine_ls_wR_factor_gt 0.1525
_refine_ls_wR_factor_ref 0.1604
_reflns_number_gt 6424
_reflns_number_total 8467
_reflns_threshold_expression >2sigma(I)
_cod_data_source_file c1ce06244a.txt
_cod_data_source_block saf72
_cod_original_sg_symbol_H-M 'P 21/c'
_cod_database_code 7207215

loop_
_symmetry_equiv_pos_as_xyz
'x, y, z'
'-x, y+1/2, -z+1/2'
'-x, -y, -z'
'x, -y-1/2, z-1/2'

loop_
_atom_site_label
_atom_site_type_symbol
_atom_site_fract_x
_atom_site_fract_y
_atom_site_fract_z
_atom_site_U_iso_or_equiv
_atom_site_adp_type
_atom_site_occupancy
_atom_site_symmetry_multiplicity
_atom_site_calc_flag
_atom_site_refinement_flags
S1 S 0.55788(5) 0.86512(3) 0.87390(2) 0.01786(11) Uani 1 1 d .
O1 O 0.46383(17) 0.83955(8) 0.92156(8) 0.0253(3) Uani 1 1 d .
O2 O 0.54782(17) 0.81489(9) 0.81505(8) 0.0264(3) Uani 1 1 d .
N1 N 0.3525(2) 1.19565(10) 0.77862(10) 0.0287(4) Uani 1 1 d .
H1B H 0.2900 1.2236 0.7977 0.034 Uiso 1 1 calc R
H1C H 0.3853 1.2158 0.7454 0.034 Uiso 1 1 calc R
N2 N 1.2678(2) 0.89978(11) 1.02170(10) 0.0283(4) Uani 1 1 d .
H2B H 1.3435 0.8936 1.0002 0.034 Uiso 1 1 calc R
H2C H 1.2954 0.9119 1.0642 0.034 Uiso 1 1 calc R
C1 C 0.4916(2) 0.96227(11) 0.84532(9) 0.0175(3) Uani 1 1 d .
C2 C 0.5445(3) 0.99500(12) 0.79090(10) 0.0249(4) Uani 1 1 d .
H2A H 0.6098 0.9643 0.7695 0.030 Uiso 1 1 calc R
C3 C 0.4997(3) 1.07258(13) 0.76911(10) 0.0264(4) Uani 1 1 d .
H3A H 0.5357 1.0941 0.7332 0.032 Uiso 1 1 calc R
C4 C 0.3993(2) 1.11997(11) 0.80090(10) 0.0203(3) Uani 1 1 d .
C5 C 0.3473(2) 1.08590(11) 0.85504(9) 0.0189(3) Uani 1 1 d .
H5A H 0.2806 1.1160 0.8762 0.023 Uiso 1 1 calc R
C6 C 0.3934(2) 1.00862(11) 0.87732(9) 0.0181(3) Uani 1 1 d .
H6A H 0.3592 0.9872 0.9137 0.022 Uiso 1 1 calc R
C7 C 0.7676(2) 0.87351(11) 0.91837(9) 0.0178(3) Uani 1 1 d .
C8 C 0.8910(2) 0.86249(12) 0.88373(10) 0.0206(3) Uani 1 1 d .
H8A H 0.8616 0.8498 0.8377 0.025 Uiso 1 1 calc R
C9 C 1.0573(2) 0.87065(12) 0.91856(10) 0.0232(4) Uani 1 1 d .
H9A H 1.1395 0.8630 0.8957 0.028 Uiso 1 1 calc R
C10 C 1.1029(2) 0.89035(11) 0.98804(11) 0.0230(4) Uani 1 1 d .
C11 C 0.9761(2) 0.90188(13) 1.02185(10) 0.0265(4) Uani 1 1 d .
H11A H 1.0044 0.9151 1.0678 0.032 Uiso 1 1 calc R
C12 C 0.8108(2) 0.89375(12) 0.98718(10) 0.0230(4) Uani 1 1 d .
H12A H 0.7280 0.9018 1.0097 0.028 Uiso 1 1 calc R
S2 S -0.05481(6) 0.84846(3) 0.67579(2) 0.02115(11) Uani 1 1 d .
O3 O -0.20137(17) 0.80407(9) 0.63803(8) 0.0274(3) Uani 1 1 d .
O4 O 0.01934(19) 0.82527(9) 0.74547(7) 0.0281(3) Uani 1 1 d .
N3 N 0.4672(2) 0.80309(12) 0.52928(10) 0.0322(4) Uani 1 1 d .
H3B H 0.5702 0.8098 0.5505 0.039 Uiso 1 1 calc R
H3C H 0.4407 0.7889 0.4872 0.039 Uiso 1 1 calc R
N4 N -0.2318(3) 1.19493(11) 0.67118(11) 0.0362(4) Uani 1 1 d .
H4B H -0.3201 1.2124 0.6425 0.043 Uiso 1 1 calc R
H4C H -0.1683 1.2280 0.6988 0.043 Uiso 1 1 calc R
C13 C 0.0975(2) 0.83828(11) 0.63107(9) 0.0198(3) Uani 1 1 d .
C14 C 0.0526(2) 0.81726(12) 0.56241(10) 0.0234(4) Uani 1 1 d .
H14A H -0.0592 0.8110 0.5395 0.028 Uiso 1 1 calc R
C15 C 0.1754(3) 0.80571(12) 0.52846(10) 0.0257(4) Uani 1 1 d .
H15A H 0.1456 0.7916 0.4827 0.031 Uiso 1 1 calc R
C16 C 0.3448(2) 0.81510(12) 0.56256(11) 0.0242(4) Uani 1 1 d .
C17 C 0.3870(2) 0.83831(12) 0.63122(10) 0.0247(4) Uani 1 1 d .
H17A H 0.4983 0.8463 0.6540 0.030 Uiso 1 1 calc R
C18 C 0.2648(2) 0.84947(12) 0.66529(10) 0.0234(4) Uani 1 1 d .
H18A H 0.2939 0.8644 0.7109 0.028 Uiso 1 1 calc R
C19 C -0.1112(2) 0.95052(11) 0.67595(10) 0.0208(3) Uani 1 1 d .
C20 C -0.2545(2) 0.97927(12) 0.62949(10) 0.0243(4) Uani 1 1 d .
H20A H -0.3229 0.9437 0.5993 0.029 Uiso 1 1 calc R
C21 C -0.2949(3) 1.06034(12) 0.62822(11) 0.0265(4) Uani 1 1 d .
H21A H -0.3911 1.0789 0.5974 0.032 Uiso 1 1 calc R
C22 C -0.1927(2) 1.11495(12) 0.67282(11) 0.0252(4) Uani 1 1 d .
C23 C -0.0500(3) 1.08516(13) 0.72019(11) 0.0285(4) Uani 1 1 d .
H23A H 0.0179 1.1207 0.7506 0.034 Uiso 1 1 calc R
C24 C -0.0092(2) 1.00394(13) 0.72228(11) 0.0260(4) Uani 1 1 d .
H24A H 0.0848 0.9849 0.7540 0.031 Uiso 1 1 calc R
Cl1 Cl 0.75928(9) 0.51815(4) 0.97406(3) 0.04343(16) Uani 1 1 d .
Cl2 Cl 0.76622(10) 0.66079(4) 0.89244(3) 0.04987(19) Uani 1 1 d .
C25 C 0.8238(4) 0.55858(16) 0.90546(13) 0.0414(6) Uani 1 1 d .
H25A H 0.7737 0.5280 0.8646 0.050 Uiso 1 1 calc R
H25B H 0.9439 0.5538 0.9144 0.050 Uiso 1 1 calc R

loop_
_atom_site_aniso_label
_atom_site_aniso_U_11
_atom_site_aniso_U_22
_atom_site_aniso_U_33
_atom_site_aniso_U_23
_atom_site_aniso_U_13
_atom_site_aniso_U_12
S1 0.01529(19) 0.0150(2) 0.0235(2) -0.00032(15) 0.00553(15) 0.00101(14)
O1 0.0187(6) 0.0223(7) 0.0375(8) 0.0088(6) 0.0122(6) 0.0021(5)
O2 0.0244(7) 0.0209(7) 0.0307(7) -0.0096(6) 0.0012(6) 0.0025(5)
N1 0.0375(9) 0.0196(8) 0.0345(9) 0.0067(7) 0.0192(8) 0.0050(7)
N2 0.0170(7) 0.0317(9) 0.0323(9) -0.0024(7) -0.0008(6) -0.0005(6)
C1 0.0171(7) 0.0169(8) 0.0191(8) 0.0003(6) 0.0056(6) 0.0010(6)
C2 0.0284(9) 0.0252(9) 0.0261(9) 0.0025(7) 0.0159(8) 0.0059(7)
C3 0.0316(10) 0.0263(10) 0.0271(10) 0.0059(8) 0.0180(8) 0.0049(8)
C4 0.0203(8) 0.0181(8) 0.0232(9) 0.0007(7) 0.0070(7) 0.0011(6)
C5 0.0191(8) 0.0193(8) 0.0201(8) -0.0006(6) 0.0080(6) 0.0029(6)
C6 0.0171(7) 0.0193(8) 0.0190(8) 0.0000(6) 0.0065(6) 0.0010(6)
C7 0.0150(7) 0.0176(8) 0.0214(8) -0.0004(6) 0.0060(6) 0.0021(6)
C8 0.0185(8) 0.0239(9) 0.0206(8) -0.0023(7) 0.0073(6) 0.0006(7)
C9 0.0173(8) 0.0248(9) 0.0297(10) -0.0017(7) 0.0100(7) 0.0007(7)
C10 0.0182(8) 0.0195(9) 0.0290(10) -0.0001(7) 0.0019(7) 0.0000(6)
C11 0.0251(9) 0.0304(10) 0.0219(9) -0.0028(8) 0.0019(7) 0.0040(8)
C12 0.0212(8) 0.0274(10) 0.0219(9) -0.0004(7) 0.0081(7) 0.0045(7)
S2 0.0210(2) 0.0185(2) 0.0257(2) 0.00196(16) 0.00923(17) -0.00052(16)
O3 0.0219(6) 0.0213(7) 0.0401(8) -0.0007(6) 0.0103(6) -0.0052(5)
O4 0.0344(8) 0.0277(7) 0.0251(7) 0.0070(6) 0.0129(6) 0.0062(6)
N3 0.0303(9) 0.0364(10) 0.0340(10) -0.0083(8) 0.0160(8) -0.0025(7)
N4 0.0355(10) 0.0203(9) 0.0485(12) -0.0048(8) 0.0035(9) 0.0029(7)
C13 0.0195(8) 0.0184(8) 0.0225(9) -0.0007(7) 0.0071(6) 0.0000(6)
C14 0.0224(8) 0.0206(9) 0.0261(9) -0.0013(7) 0.0043(7) -0.0039(7)
C15 0.0307(10) 0.0237(9) 0.0232(9) -0.0057(7) 0.0081(8) -0.0047(8)
C16 0.0264(9) 0.0189(8) 0.0298(10) -0.0031(7) 0.0116(8) -0.0013(7)
C17 0.0194(8) 0.0264(10) 0.0285(10) -0.0022(8) 0.0065(7) 0.0007(7)
C18 0.0207(8) 0.0263(9) 0.0230(9) -0.0026(7) 0.0053(7) 0.0003(7)
C19 0.0195(8) 0.0191(8) 0.0259(9) 0.0001(7) 0.0097(7) 0.0001(6)
C20 0.0229(9) 0.0231(9) 0.0261(9) -0.0005(7) 0.0050(7) -0.0019(7)
C21 0.0239(9) 0.0239(9) 0.0296(10) 0.0016(8) 0.0031(7) 0.0018(7)
C22 0.0247(9) 0.0215(9) 0.0312(10) -0.0010(7) 0.0103(8) 0.0002(7)
C23 0.0254(9) 0.0259(10) 0.0327(11) -0.0078(8) 0.0046(8) -0.0018(8)
C24 0.0213(8) 0.0268(10) 0.0281(10) -0.0029(8) 0.0030(7) 0.0017(7)
Cl1 0.0565(4) 0.0339(3) 0.0415(3) 0.0069(2) 0.0155(3) 0.0029(3)
Cl2 0.0720(5) 0.0298(3) 0.0393(3) 0.0077(2) -0.0009(3) 0.0040(3)
C25 0.0564(15) 0.0341(12) 0.0367(12) 0.0050(10) 0.0172(11) 0.0130(11)

loop_
_atom_type_symbol
_atom_type_description
_atom_type_scat_dispersion_real
_atom_type_scat_dispersion_imag
_atom_type_scat_source
C C 0.0033 0.0016 'International Tables Vol C Tables 4.2.6.8 and 6.1.1.4'
H H 0.0000 0.0000 'International Tables Vol C Tables 4.2.6.8 and 6.1.1.4'
N N 0.0061 0.0033 'International Tables Vol C Tables 4.2.6.8 and 6.1.1.4'
O O 0.0106 0.0060 'International Tables Vol C Tables 4.2.6.8 and 6.1.1.4'
S S 0.1246 0.1234 'International Tables Vol C Tables 4.2.6.8 and 6.1.1.4'
Cl Cl 0.1484 0.1585 'International Tables Vol C Tables 4.2.6.8 and 6.1.1.4'

loop_
_geom_angle_atom_site_label_1
_geom_angle_atom_site_label_2
_geom_angle_atom_site_label_3
_geom_angle
O2 S1 O1 117.42(9)
O2 S1 C7 108.13(9)
O1 S1 C7 108.21(9)
O2 S1 C1 107.89(9)
O1 S1 C1 108.14(8)
C7 S1 C1 106.55(9)
C4 N1 H1B 120.0
C4 N1 H1C 120.0
H1B N1 H1C 120.0
C10 N2 H2B 120.0
C10 N2 H2C 120.0
H2B N2 H2C 120.0
C6 C1 C2 119.81(17)
C6 C1 S1 121.34(14)
C2 C1 S1 118.80(13)
C3 C2 C1 120.04(17)
C3 C2 H2A 120.0
C1 C2 H2A 120.0
C2 C3 C4 120.65(17)
C2 C3 H3A 119.7
C4 C3 H3A 119.7
N1 C4 C5 121.00(17)
N1 C4 C3 120.66(17)
C5 C4 C3 118.33(17)
C6 C5 C4 121.06(16)
C6 C5 H5A 119.5
C4 C5 H5A 119.5
C5 C6 C1 120.11(16)
C5 C6 H6A 119.9
C1 C6 H6A 119.9
C12 C7 C8 120.45(17)
C12 C7 S1 120.13(13)
C8 C7 S1 119.38(14)
C9 C8 C7 119.52(17)
C9 C8 H8A 120.2
C7 C8 H8A 120.2
C8 C9 C10 120.69(17)
C8 C9 H9A 119.7
C10 C9 H9A 119.7
N2 C10 C9 120.18(18)
N2 C10 C11 121.00(19)
C9 C10 C11 118.81(17)
C12 C11 C10 120.46(18)
C12 C11 H11A 119.8
C10 C11 H11A 119.8
C11 C12 C7 120.06(17)
C11 C12 H12A 120.0
C7 C12 H12A 120.0
O4 S2 O3 117.98(9)
O4 S2 C13 107.71(9)
O3 S2 C13 107.16(9)
O4 S2 C19 107.46(9)
O3 S2 C19 107.38(9)
C13 S2 C19 108.90(9)
C16 N3 H3B 120.0
C16 N3 H3C 120.0
H3B N3 H3C 120.0
C22 N4 H4B 120.0
C22 N4 H4C 120.0
H4B N4 H4C 120.0
C14 C13 C18 120.45(17)
C14 C13 S2 120.29(14)
C18 C13 S2 119.24(15)
C15 C14 C13 119.60(18)
C15 C14 H14A 120.2
C13 C14 H14A 120.2
C14 C15 C16 120.66(18)
C14 C15 H15A 119.7
C16 C15 H15A 119.7
N3 C16 C17 120.31(19)
N3 C16 C15 120.90(19)
C17 C16 C15 118.77(18)
C18 C17 C16 120.66(18)
C18 C17 H17A 119.7
C16 C17 H17A 119.7
C17 C18 C13 119.82(18)
C17 C18 H18A 120.1
C13 C18 H18A 120.1
C20 C19 C24 120.02(18)
C20 C19 S2 120.51(15)
C24 C19 S2 119.46(15)
C21 C20 C19 120.21(18)
C21 C20 H20A 119.9
C19 C20 H20A 119.9
C20 C21 C22 120.70(19)
C20 C21 H21A 119.6
C22 C21 H21A 119.6
N4 C22 C21 120.7(2)
N4 C22 C23 120.66(19)
C21 C22 C23 118.65(19)
C24 C23 C22 121.10(19)
C24 C23 H23A 119.5
C22 C23 H23A 119.5
C23 C24 C19 119.30(19)
C23 C24 H24A 120.3
C19 C24 H24A 120.3
Cl1 C25 Cl2 111.05(14)
Cl1 C25 H25A 109.4
Cl2 C25 H25A 109.4
Cl1 C25 H25B 109.4
Cl2 C25 H25B 109.4
H25A C25 H25B 108.0

loop_
_geom_bond_atom_site_label_1
_geom_bond_atom_site_label_2
_geom_bond_distance
S1 O2 1.4424(15)
S1 O1 1.4574(15)
S1 C7 1.7480(19)
S1 C1 1.7482(19)
N1 C4 1.353(2)
N1 H1B 0.8600
N1 H1C 0.8600
N2 C10 1.372(2)
N2 H2B 0.8600
N2 H2C 0.8600
C1 C6 1.397(2)
C1 C2 1.402(3)
C2 C3 1.377(3)
C2 H2A 0.9300
C3 C4 1.417(3)
C3 H3A 0.9300
C4 C5 1.402(3)
C5 C6 1.377(3)
C5 H5A 0.9300
C6 H6A 0.9300
C7 C12 1.394(3)
C7 C8 1.399(2)
C8 C9 1.386(3)
C8 H8A 0.9300
C9 C10 1.404(3)
C9 H9A 0.9300
C10 C11 1.412(3)
C11 C12 1.378(3)
C11 H11A 0.9300
C12 H12A 0.9300
S2 O4 1.4442(16)
S2 O3 1.4581(15)
S2 C13 1.7484(19)
S2 C19 1.752(2)
N3 C16 1.375(3)
N3 H3B 0.8600
N3 H3C 0.8600
N4 C22 1.360(3)
N4 H4B 0.8600
N4 H4C 0.8600
C13 C14 1.394(3)
C13 C18 1.395(3)
C14 C15 1.386(3)
C14 H14A 0.9300
C15 C16 1.406(3)
C15 H15A 0.9300
C16 C17 1.404(3)
C17 C18 1.383(3)
C17 H17A 0.9300
C18 H18A 0.9300
C19 C20 1.398(3)
C19 C24 1.405(3)
C20 C21 1.380(3)
C20 H20A 0.9300
C21 C22 1.400(3)
C21 H21A 0.9300
C22 C23 1.409(3)
C23 C24 1.383(3)
C23 H23A 0.9300
C24 H24A 0.9300
Cl1 C25 1.753(3)
Cl2 C25 1.758(3)
C25 H25A 0.9700
C25 H25B 0.9700

loop_
_geom_hbond_atom_site_label_D
_geom_hbond_atom_site_label_H
_geom_hbond_atom_site_label_A
_geom_hbond_distance_DH
_geom_hbond_distance_HA
_geom_hbond_distance_DA
_geom_hbond_angle_DHA
_geom_hbond_site_symmetry_A
N1 H1B O3 0.86 2.13 2.962(2) 163.9 2_556
N4 H4B O1 0.86 2.60 3.333(3) 144.4 2_556
N4 H4C O4 0.86 2.16 3.014(3) 170.6 2_556
N1 H1C O2 0.86 2.20 3.005(2) 154.7 2_656
N2 H2B O1 0.86 2.28 3.086(3) 156.3 1_655
N3 H3B O3 0.86 2.24 3.053(3) 157.0 1_655

loop_
_geom_torsion_atom_site_label_1
_geom_torsion_atom_site_label_2
_geom_torsion_atom_site_label_3
_geom_torsion_atom_site_label_4
_geom_torsion
O2 S1 C1 C6 140.63(15)
O1 S1 C1 C6 12.67(18)
C7 S1 C1 C6 -103.46(16)
O2 S1 C1 C2 -42.00(18)
O1 S1 C1 C2 -169.95(15)
C7 S1 C1 C2 73.92(17)
C6 C1 C2 C3 0.0(3)
S1 C1 C2 C3 -177.40(16)
C1 C2 C3 C4 -0.4(3)
C2 C3 C4 N1 -178.7(2)
C2 C3 C4 C5 0.2(3)
N1 C4 C5 C6 179.35(18)
C3 C4 C5 C6 0.5(3)
C4 C5 C6 C1 -0.9(3)
C2 C1 C6 C5 0.7(3)
S1 C1 C6 C5 178.00(14)
O2 S1 C7 C12 -157.85(15)
O1 S1 C7 C12 -29.69(18)
C1 S1 C7 C12 86.39(17)
O2 S1 C7 C8 24.34(18)
O1 S1 C7 C8 152.50(15)
C1 S1 C7 C8 -91.42(16)
C12 C7 C8 C9 1.0(3)
S1 C7 C8 C9 178.77(15)
C7 C8 C9 C10 -0.4(3)
C8 C9 C10 N2 -178.76(19)
C8 C9 C10 C11 -0.1(3)
N2 C10 C11 C12 178.76(19)
C9 C10 C11 C12 0.1(3)
C10 C11 C12 C7 0.4(3)
C8 C7 C12 C11 -1.0(3)
S1 C7 C12 C11 -178.74(16)
O4 S2 C13 C14 148.38(16)
O3 S2 C13 C14 20.49(18)
C19 S2 C13 C14 -95.37(17)
O4 S2 C13 C18 -30.05(18)
O3 S2 C13 C18 -157.94(15)
C19 S2 C13 C18 86.20(17)
C18 C13 C14 C15 1.4(3)
S2 C13 C14 C15 -176.99(15)
C13 C14 C15 C16 -0.1(3)
C14 C15 C16 N3 179.47(19)
C14 C15 C16 C17 -1.5(3)
N3 C16 C17 C18 -179.14(19)
C15 C16 C17 C18 1.8(3)
C16 C17 C18 C13 -0.6(3)
C14 C13 C18 C17 -1.1(3)
S2 C13 C18 C17 177.32(15)
O4 S2 C19 C20 -145.10(16)
O3 S2 C19 C20 -17.22(18)
C13 S2 C19 C20 98.50(17)
O4 S2 C19 C24 36.28(18)
O3 S2 C19 C24 164.15(15)
C13 S2 C19 C24 -80.13(18)
C24 C19 C20 C21 1.0(3)
S2 C19 C20 C21 -177.60(16)
C19 C20 C21 C22 0.6(3)
C20 C21 C22 N4 179.5(2)
C20 C21 C22 C23 -1.6(3)
N4 C22 C23 C24 180.0(2)
C21 C22 C23 C24 1.0(3)
C22 C23 C24 C19 0.5(3)
C20 C19 C24 C23 -1.6(3)
S2 C19 C24 C23 177.07(16)
